data_7035486
loop_
_publ_author_name
'Zhang, Xiu-Mei'
'Li, Peng'
'Gao, Wei'
'Liu, Jie-Ping'
'Gao, En-Qing'

_publ_section_title
;
 A new cube-based dodecanuclear cobalt(ii) cluster with azide and
 tetrazolate ligands exhibiting ferromagnetic ordering.
;
_journal_issue 30
_journal_name_full 'Dalton transactions (Cambridge, England : 2003)'
_journal_page_first 13581
_journal_page_last 13585
_journal_paper_doi 10.1039/c5dt02032h
_journal_volume 44
_journal_year 2015
_chemical_formula_sum 'C49 H84 Co12 N30 O31'
_chemical_formula_weight 2296.62
_space_group_crystal_system hexagonal
_space_group_IT_number 194
_space_group_name_Hall '-P 6c 2c'
_space_group_name_H-M_alt 'P 63/m m c'
_symmetry_space_group_name_Hall '-P 6c 2c'
_symmetry_space_group_name_H-M 'P 63/m m c'
_atom_sites_solution_hydrogens mixed
_audit_creation_method SHELXL-2014/7
_audit_update_record
;
2015-06-11 deposited with the CCDC.
2015-06-18 downloaded from the CCDC.
;
_cell_angle_alpha 90
_cell_angle_beta 90
_cell_angle_gamma 120
_cell_formula_units_Z 2
_cell_length_a 17.1591(15)
_cell_length_b 17.1591(15)
_cell_length_c 24.633(2)
_cell_measurement_reflns_used 4123
_cell_measurement_temperature 298(2)
_cell_measurement_theta_max 21.079
_cell_measurement_theta_min 2.835
_cell_volume 6281.1(9)
_computing_cell_refinement 'Bruker SMART'
_computing_data_collection 'Bruker SMART'
_computing_data_reduction 'Bruker SMART'
_computing_molecular_graphics 'Bruker SMART'
_computing_publication_material 'Bruker SMART'
_computing_structure_refinement 'SHELXL-2014/7 (Sheldrick, 2014)'
_computing_structure_solution 'SHELXS-97 (Sheldrick, 1990)'
_diffrn_ambient_temperature 298(2)
_diffrn_measured_fraction_theta_full 0.997
_diffrn_measured_fraction_theta_max 0.997
_diffrn_measurement_device_type 'CCD area detector'
_diffrn_measurement_method 'phi and omega scans'
_diffrn_radiation_type MoK\a
_diffrn_radiation_wavelength 0.71073
_diffrn_reflns_av_R_equivalents 0.0883
_diffrn_reflns_av_unetI/netI 0.0821
_diffrn_reflns_laue_measured_fraction_full 0.997
_diffrn_reflns_laue_measured_fraction_max 0.997
_diffrn_reflns_limit_h_max 14
_diffrn_reflns_limit_h_min -20
_diffrn_reflns_limit_k_max 20
_diffrn_reflns_limit_k_min -19
_diffrn_reflns_limit_l_max 29
_diffrn_reflns_limit_l_min -28
_diffrn_reflns_number 30817
_diffrn_reflns_point_group_measured_fraction_full 0.997
_diffrn_reflns_point_group_measured_fraction_max 0.997
_diffrn_reflns_theta_full 25.013
_diffrn_reflns_theta_max 25.013
_diffrn_reflns_theta_min 2.741
_diffrn_source 'fine-focus sealed tube'
_exptl_absorpt_coefficient_mu 1.603
_exptl_absorpt_correction_T_max 0.5811
_exptl_absorpt_correction_T_min 0.5324
_exptl_absorpt_correction_type multi-scan
_exptl_absorpt_process_details sadabs
_exptl_crystal_colour red
_exptl_crystal_density_diffrn 1.214
_exptl_crystal_density_method 'not measured'
_exptl_crystal_description bolck
_exptl_crystal_F_000 2320
_exptl_crystal_size_max 0.450
_exptl_crystal_size_mid 0.400
_exptl_crystal_size_min 0.380
_platon_squeeze_details
;
;
_refine_diff_density_max 1.125
_refine_diff_density_min -0.870
_refine_diff_density_rms 0.117
_refine_ls_extinction_method none
_refine_ls_goodness_of_fit_ref 1.013
_refine_ls_hydrogen_treatment constr
_refine_ls_matrix_type full
_refine_ls_number_parameters 110
_refine_ls_number_reflns 2103
_refine_ls_number_restraints 1
_refine_ls_restrained_S_all 1.013
_refine_ls_R_factor_all 0.1253
_refine_ls_R_factor_gt 0.0849
_refine_ls_shift/su_max 0.000
_refine_ls_shift/su_mean 0.000
_refine_ls_structure_factor_coef Fsqd
_refine_ls_weighting_details 'w=1/[\s^2^(Fo^2^)+(0.1627P)^2^] where P=(Fo^2^+2Fc^2^)/3'
_refine_ls_weighting_scheme calc
_refine_ls_wR_factor_gt 0.2400
_refine_ls_wR_factor_ref 0.2678
_reflns_Friedel_coverage 0.000
_reflns_number_gt 1064
_reflns_number_total 2103
_reflns_threshold_expression 'I > 2\s(I)'
_cod_data_source_file c5dt02032h1.cif
_cod_data_source_block t
_cod_depositor_comments 'Adding full bibliography for 7035486.cif.'
_cod_original_cell_volume 6281.2(12)
_cod_database_code 7035486
_shelx_shelxl_version_number 2014/7
_shelx_space_group_comment
;
The symmetry employed for this shelxl refinement is uniquely defined
by the following loop, which should always be used as a source of
symmetry information in preference to the above space-group names.
They are only intended as comments.
;
_shelx_estimated_absorpt_t_min 0.532
_shelx_estimated_absorpt_t_max 0.581

loop_
_space_group_symop_operation_xyz
'x, y, z'
'x-y, x, z+1/2'
'-y, x-y, z'
'-x, -y, z+1/2'
'-x+y, -x, z'
'y, -x+y, z+1/2'
'-y, -x, -z+1/2'
'x-y, -y, -z'
'x, x-y, -z+1/2'
'y, x, -z'
'-x+y, y, -z+1/2'
'-x, -x+y, -z'
'-x, -y, -z'
'-x+y, -x, -z-1/2'
'y, -x+y, -z'
'x, y, -z-1/2'
'x-y, x, -z'
'-y, x-y, -z-1/2'
'y, x, z-1/2'
'-x+y, y, z'
'-x, -x+y, z-1/2'
'-y, -x, z'
'x-y, -y, z-1/2'
'x, x-y, z'

loop_
_atom_site_label
_atom_site_type_symbol
_atom_site_fract_x
_atom_site_fract_y
_atom_site_fract_z
_atom_site_U_iso_or_equiv
_atom_site_adp_type
_atom_site_occupancy
_atom_site_site_symmetry_order
_atom_site_calc_flag
_atom_site_refinement_flags_posn
_atom_site_refinement_flags_adp
_atom_site_refinement_flags_occupancy
_atom_site_disorder_assembly
_atom_site_disorder_group
Co1 Co 0.32518(9) 0.47858(9) 0.2500 0.0584(5) Uani 1 2 d S T P . .
Co2 Co 0.15918(5) 0.31837(11) 0.18647(7) 0.0846(7) Uani 1 2 d S T P . .
N1 N 0.4207(5) 0.4507(5) 0.1491(3) 0.0790(19) Uani 1 1 d . . . . .
N2 N 0.4224(4) 0.4997(4) 0.1904(2) 0.0711(18) Uani 1 1 d . . . . .
N3 N 0.2495(6) 0.3352(5) 0.2500 0.077(2) Uani 0.3333 2 d S T P A 2
N4 N 0.308(2) 0.3053(17) 0.2500 0.077(2) Uani 0.3333 2 d S T P A 2
N5 N 0.3515(19) 0.2650(17) 0.2500 0.077(2) Uani 0.3333 2 d S T P A 2
O1 O 0.3773(3) 0.6227(3) 0.2500 0.0422(18) Uani 1 4 d S T P A .
O2 O 0.2495(6) 0.3352(5) 0.2500 0.077(2) Uani 0.6667 2 d S T P A 1
O3 O 0.2303(2) 0.4606(4) 0.1911(2) 0.0576(16) Uani 1 2 d S T P A .
O4 O 0.0663(5) 0.3128(4) 0.1282(3) 0.113(2) Uani 1 1 d . . . . .
H4A H 0.0542 0.3542 0.1345 0.136 Uiso 1 1 d R U . . .
H4B H 0.0893 0.3202 0.0967 0.136 Uiso 1 1 d R U . . .
O5 O 0.0848(3) 0.1697(7) 0.1885(5) 0.154(4) Uani 1 2 d S T P A .
H5A H 0.0778 0.1555 0.2219 0.184 Uiso 1 2 d R U P . .
H5B H 0.0324 0.1454 0.1748 0.184 Uiso 0.5 1 d R U P . .
C1 C 0.4994(4) 0.5006(4) 0.1246(5) 0.091(4) Uani 1 2 d S T P . .
C2 C 0.5299(4) 0.4701(4) 0.0745(5) 0.093(4) Uani 1 2 d DS T P . .
C3 C 0.6109(7) 0.5268(8) 0.0511(5) 0.147(5) Uani 1 1 d D . . . .
H3 H 0.6477 0.5840 0.0653 0.177 Uiso 1 1 calc R U . . .
C4 C 0.6378(11) 0.4977(12) 0.0057(6) 0.169(6) Uani 1 1 d . . . . .
H4 H 0.6924 0.5363 -0.0109 0.203 Uiso 1 1 calc R U . . .
C5 C 0.5855(8) 0.4145(8) -0.0143(9) 0.160(8) Uani 1 2 d S T P . .
H5 H 0.6068 0.3932 -0.0419 0.192 Uiso 1 2 calc R U P . .
C6 C 0.2550(4) 0.5099(8) 0.1446(4) 0.069(3) Uani 1 2 d S T P . .
H6A H 0.2865 0.5729 0.1532 0.103 Uiso 1 2 d R U P A .
H6B H 0.2021 0.4951 0.1238 0.103 Uiso 1 1 d R U . . .
C7 C 0.3333 0.6667 0.2500 0.038(5) Uani 1 12 d S T P . .

loop_
_atom_site_aniso_label
_atom_site_aniso_U_11
_atom_site_aniso_U_22
_atom_site_aniso_U_33
_atom_site_aniso_U_23
_atom_site_aniso_U_13
_atom_site_aniso_U_12
Co1 0.0747(10) 0.0608(9) 0.0449(8) 0.000 0.000 0.0377(7)
Co2 0.1007(11) 0.0584(10) 0.0807(11) -0.0188(7) -0.0094(4) 0.0292(5)
N1 0.096(5) 0.082(5) 0.071(4) -0.012(4) 0.014(4) 0.053(4)
N2 0.101(5) 0.090(4) 0.044(3) -0.002(3) 0.002(3) 0.064(4)
N3 0.102(6) 0.059(4) 0.073(4) 0.000 0.000 0.043(4)
N4 0.102(6) 0.059(4) 0.073(4) 0.000 0.000 0.043(4)
N5 0.102(6) 0.059(4) 0.073(4) 0.000 0.000 0.043(4)
O1 0.046(3) 0.046(3) 0.032(4) 0.000 0.000 0.021(4)
O2 0.102(6) 0.059(4) 0.073(4) 0.000 0.000 0.043(4)
O3 0.064(3) 0.066(4) 0.044(3) -0.007(3) -0.0037(15) 0.033(2)
O4 0.140(6) 0.100(4) 0.086(4) -0.035(4) -0.031(4) 0.051(4)
O5 0.173(9) 0.084(7) 0.175(11) -0.024(7) -0.012(3) 0.042(3)
C1 0.118(8) 0.118(8) 0.074(8) -0.008(3) 0.008(3) 0.087(9)
C2 0.117(8) 0.117(8) 0.077(8) -0.008(3) 0.008(3) 0.081(9)
C3 0.143(10) 0.194(13) 0.122(9) -0.056(9) 0.035(8) 0.097(10)
C4 0.179(14) 0.212(16) 0.143(12) -0.024(12) 0.058(12) 0.118(13)
C5 0.190(18) 0.190(18) 0.128(16) -0.029(7) 0.029(7) 0.12(2)
C6 0.071(5) 0.095(8) 0.049(6) -0.007(6) -0.003(3) 0.047(4)
C7 0.048(7) 0.048(7) 0.020(8) 0.000 0.000 0.024(4)

loop_
_atom_type_symbol
_atom_type_description
_atom_type_scat_dispersion_real
_atom_type_scat_dispersion_imag
_atom_type_scat_source
C C 0.0033 0.0016 'International Tables Vol C Tables 4.2.6.8 and 6.1.1.4'
H H 0.0000 0.0000 'International Tables Vol C Tables 4.2.6.8 and 6.1.1.4'
O O 0.0106 0.0060 'International Tables Vol C Tables 4.2.6.8 and 6.1.1.4'
N N 0.0061 0.0033 'International Tables Vol C Tables 4.2.6.8 and 6.1.1.4'
Co Co 0.3494 0.9721 'International Tables Vol C Tables 4.2.6.8 and 6.1.1.4'

loop_
_geom_angle_atom_site_label_1
_geom_angle_atom_site_label_2
_geom_angle_atom_site_label_3
_geom_angle
_geom_angle_site_symmetry_1
_geom_angle_site_symmetry_3
O3 Co1 O3 88.2(2) . 16_556
O3 Co1 N2 178.8(2) . 16_556
O3 Co1 N2 91.9(2) 16_556 16_556
O3 Co1 N2 91.9(2) . .
O3 Co1 N2 178.8(2) 16_556 .
N2 Co1 N2 88.0(3) 16_556 .
O3 Co1 N3 81.4(2) . .
O3 Co1 N3 81.4(2) 16_556 .
N2 Co1 N3 99.9(2) 16_556 .
N2 Co1 N3 99.9(2) . .
O3 Co1 O2 81.4(2) . .
O3 Co1 O2 81.4(2) 16_556 .
N2 Co1 O2 99.9(2) 16_556 .
N2 Co1 O2 99.9(2) . .
O3 Co1 O1 90.9(2) . .
O3 Co1 O1 90.9(2) 16_556 .
N2 Co1 O1 87.9(2) 16_556 .
N2 Co1 O1 87.9(2) . .
N3 Co1 O1 169.1(3) . .
O2 Co1 O1 169.1(3) . .
O3 Co1 Co1 45.04(11) . 20
O3 Co1 Co1 45.04(11) 16_556 20
N2 Co1 Co1 134.72(16) 16_556 20
N2 Co1 Co1 134.72(16) . 20
N3 Co1 Co1 88.2(2) . 20
O2 Co1 Co1 88.2(2) . 20
O1 Co1 Co1 80.95(16) . 20
O4 Co2 O4 94.1(4) 20 .
O4 Co2 O3 94.3(2) 20 .
O4 Co2 O3 94.3(2) . .
O4 Co2 O2 173.2(3) 20 20
O4 Co2 O2 91.2(3) . 20
O3 Co2 O2 80.9(2) . 20
O4 Co2 N3 173.2(3) 20 20
O4 Co2 N3 91.2(3) . 20
O3 Co2 N3 80.9(2) . 20
O4 Co2 N3 91.2(3) 20 .
O4 Co2 N3 173.2(3) . .
O3 Co2 N3 80.9(2) . .
N3 Co2 N3 83.1(4) 20 .
O4 Co2 O2 91.2(3) 20 .
O4 Co2 O2 173.2(3) . .
O3 Co2 O2 80.9(2) . .
O2 Co2 O2 83.1(4) 20 .
O4 Co2 O5 88.6(3) 20 .
O4 Co2 O5 88.6(3) . .
O3 Co2 O5 175.7(4) . .
O2 Co2 O5 95.8(3) 20 .
N3 Co2 O5 95.8(3) 20 .
N3 Co2 O5 95.8(3) . .
O2 Co2 O5 95.8(3) . .
N2 N1 C1 104.5(7) . .
N1 N2 N2 109.4(4) . 22_665
N1 N2 Co1 131.8(5) . .
N2 N2 Co1 118.74(17) 22_665 .
N4 N3 Co2 125.9(5) . .
N4 N3 Co2 125.9(5) . 16_556
Co2 N3 Co2 95.3(4) . 16_556
N4 N3 Co1 107.7(12) . .
Co2 N3 Co1 98.0(2) . .
Co2 N3 Co1 98.0(2) 16_556 .
N5 N4 N3 171(3) . .
C7 O1 Co1 129.05(16) . .
C7 O1 Co1 129.05(16) . 7_665
Co1 O1 Co1 101.9(3) . 7_665
Co2 O2 Co2 95.3(4) . 16_556
Co2 O2 Co1 98.0(2) . .
Co2 O2 Co1 98.0(2) 16_556 .
C6 O3 Co1 121.2(4) . 20
C6 O3 Co1 121.2(4) . .
Co1 O3 Co1 89.9(2) 20 .
C6 O3 Co2 119.5(6) . .
Co1 O3 Co2 99.5(2) 20 .
Co1 O3 Co2 99.5(2) . .
Co2 O4 H4A 109.3 . .
Co2 O4 H4B 109.3 . .
H4A O4 H4B 109.5 . .
Co2 O5 H5A 105.6 . .
Co2 O5 H5B 114.6 . .
H5A O5 H5B 106.2 . .
N1 C1 N1 112.3(10) . 22_665
N1 C1 C2 123.9(5) . .
N1 C1 C2 123.9(5) 22_665 .
C3 C2 C3 120.2(14) . 22_665
C3 C2 C1 119.8(7) . .
C3 C2 C1 119.8(7) 22_665 .
C2 C3 C4 119.0(13) . .
C2 C3 H3 120.5 . .
C4 C3 H3 120.5 . .
C5 C4 C3 120.7(17) . .
C5 C4 H4 119.7 . .
C3 C4 H4 119.7 . .
C4 C5 C4 120(2) 22_665 .
C4 C5 H5 120.1 22_665 .
C4 C5 H5 120.1 . .
O3 C6 H6A 109.8 . .
O3 C6 H6B 109.1 . .
H6A C6 H6B 110.0 . .
O1 C7 O1 120.000(3) . 3_665
O1 C7 O1 120.000(1) . 14_566
O1 C7 O1 120.000(2) 3_665 14_566

loop_
_geom_bond_atom_site_label_1
_geom_bond_atom_site_label_2
_geom_bond_distance
_geom_bond_site_symmetry_2
Co1 O3 2.086(4) .
Co1 O3 2.086(4) 16_556
Co1 N2 2.112(6) 16_556
Co1 N2 2.112(6) .
Co1 N3 2.132(7) .
Co1 O2 2.132(7) .
Co1 O1 2.168(5) .
Co1 Co1 2.947(3) 20
Co2 O4 2.111(7) 20
Co2 O4 2.111(7) .
Co2 O3 2.117(7) .
Co2 O2 2.118(6) 20
Co2 N3 2.118(6) 20
Co2 N3 2.118(6) .
Co2 O2 2.118(6) .
Co2 O5 2.210(10) .
N1 N2 1.312(7) .
N1 C1 1.329(8) .
N2 N2 1.337(13) 22_665
N3 N4 1.33(3) .
N3 Co2 2.118(6) 16_556
N4 N5 1.25(4) .
O1 C7 1.308(8) .
O1 Co1 2.168(5) 7_665
O2 Co2 2.118(6) 16_556
O3 C6 1.360(11) .
O3 Co1 2.085(4) 20
O4 H4A 0.8501 .
O4 H4B 0.8500 .
O5 H5A 0.8502 .
O5 H5B 0.8492 .
C1 N1 1.329(8) 22_665
C1 C2 1.532(16) .
C2 C3 1.363(8) .
C2 C3 1.363(8) 22_665
C3 C4 1.394(15) .
C3 H3 0.9300 .
C4 C5 1.343(16) .
C4 H4 0.9300 .
C5 C4 1.343(16) 22_665
C5 H5 0.9300 .
C6 H6A 0.9604 .
C6 H6B 0.9581 .
C7 O1 1.308(8) 3_665
C7 O1 1.308(8) 14_566

loop_
_geom_hbond_atom_site_label_D
_geom_hbond_atom_site_label_H
_geom_hbond_atom_site_label_A
_geom_hbond_distance_DH
_geom_hbond_distance_HA
_geom_hbond_distance_DA
_geom_hbond_angle_DHA
_geom_hbond_site_symmetry_A
O5 H5A O5 0.85 2.22 3.03(3) 160.2 16_556
O4 H4A N1 0.85 1.93 2.780(10) 178.5 20
O5 H5A O5 0.85 2.22 3.03(3) 160.2 16_556
O4 H4A N1 0.85 1.93 2.780(10) 178.5 20

loop_
_geom_torsion_atom_site_label_1
_geom_torsion_atom_site_label_2
_geom_torsion_atom_site_label_3
_geom_torsion_atom_site_label_4
_geom_torsion
_geom_torsion_site_symmetry_1
_geom_torsion_site_symmetry_4
C1 N1 N2 N2 0.5(7) . 22_665
C1 N1 N2 Co1 177.0(7) . .
N2 N1 C1 N1 -0.8(13) . 22_665
N2 N1 C1 C2 178.2(10) . .
N1 C1 C2 C3 178.1(12) . .
N1 C1 C2 C3 -3.0(18) 22_665 .
N1 C1 C2 C3 3.0(18) . 22_665
N1 C1 C2 C3 -178.1(12) 22_665 22_665
C3 C2 C3 C4 -5(3) 22_665 .
C1 C2 C3 C4 179.7(13) . .
C2 C3 C4 C5 -1(3) . .
C3 C4 C5 C4 7(4) . 22_665
Co1 O1 C7 O1 180.0 . 3_665
Co1 O1 C7 O1 0.0 7_665 3_665
Co1 O1 C7 O1 0.0 . 14_566
Co1 O1 C7 O1 180.0 7_665 14_566

loop_
_platon_squeeze_void_nr
_platon_squeeze_void_average_x
_platon_squeeze_void_average_y
_platon_squeeze_void_average_z
_platon_squeeze_void_volume
_platon_squeeze_void_count_electrons
_platon_squeeze_void_content
1 -0.026 -0.019 -0.003 2254 383 ' '
2 0.000 0.000 0.250 7 0 ' '
3 0.000 0.000 0.750 7 0 ' '
4 0.087 0.174 0.750 8 2 ' '
5 0.087 0.913 0.750 8 2 ' '
6 0.174 0.087 0.250 8 2 ' '
7 0.826 0.913 0.750 9 2 ' '
8 0.913 0.087 0.250 8 2 ' '
9 0.913 0.826 0.250 9 2 ' '
